data_4105287
loop_
_publ_author_name
'Thomas Cadenbach'
'Timo Bollermann'
'Christian Gemel'
'Mustafa Tombul'
'Israel Fernandez'
'Moritz von Hopffgarten'
'Gernot Frenking'
'Roland A. Fischer'

_publ_contact_author_address
;
 Lehrstuhl fuer Anorganische Chemie 2
 Organometallics and Materials
 Ruhr-Universitaet Bochum
 Universitaetsstrasse 150
 44780 Bochum (Germany)
;
_publ_contact_author_email roland.fischer@ruhr-uni-bochum.de
_publ_contact_author_fax '0049 234 3214174'
_publ_contact_author_name 'Roland A. Fischer'
_publ_contact_author_phone '0049 234 3224174'
_publ_section_title
;
 Molecular Alloys, Linking Organometallics with Intermetallic Hume-Rothery
 Phases: The Highly Coordinated Transition Metal Compounds [M(ZnR)n] (n >=
 8) Containing Organo-Zinc Ligands
;
_journal_name_full 'Journal of the American Chemical Society'
_journal_page_first 16063
_journal_page_last 16077
_journal_paper_doi 10.1021/ja904061w
_journal_volume 131
_journal_year 2009
_chemical_formula_sum 'C44 H72 Ga0 Pd Zn8'
_chemical_formula_weight 1230.38
_chemical_name_systematic
; 
 ? 
;
_space_group_IT_number 14
_symmetry_cell_setting monoclinic
_symmetry_space_group_name_Hall '-P 2yn'
_symmetry_space_group_name_H-M 'P 1 21/n 1'
_atom_sites_solution_hydrogens geom
_atom_sites_solution_primary direct
_atom_sites_solution_secondary difmap
_audit_creation_method SHELXL-97
_cell_angle_alpha 90.00
_cell_angle_beta 93.411(3)
_cell_angle_gamma 90.00
_cell_formula_units_Z 4
_cell_length_a 12.6106(3)
_cell_length_b 23.3762(9)
_cell_length_c 18.9914(7)
_cell_measurement_reflns_used 200
_cell_measurement_temperature 113(2)
_cell_measurement_theta_max 25
_cell_measurement_theta_min 0
_cell_volume 5588.5(3)
_computing_cell_refinement
;
CrysAlis RED, Oxford Diffraction Ltd.,
Version 1.170.32 (release 06.06.2003 CrysAlis170 VC++)
(compiled Jun  6 2003,13:53:32)
;
_computing_data_collection
;
CrysAlis CCD, Oxford Diffraction Ltd.,
Version 1.170.32 (release 06.06.2003 CrysAlis170 VC++)
(compiled Jun  6 2003,13:53:32)
;
_computing_data_reduction
;
CrysAlis RED, Oxford Diffraction Ltd.,
Version 1.170.32 (release 06.06.2003 CrysAlis170 VC++)
(compiled Jun  6 2003,13:53:32)
;
_computing_structure_refinement 'SHELXL-97 (Sheldrick, 1997)'
_computing_structure_solution 'SHELXS-97 (Sheldrick, 1990)'
_diffrn_ambient_temperature 113(2)
_diffrn_measured_fraction_theta_full 0.997
_diffrn_measured_fraction_theta_max 0.997
_diffrn_measurement_device_type 'multiwire proportional'
_diffrn_measurement_method 'phi and omega scans'
_diffrn_radiation_monochromator graphite
_diffrn_radiation_source 'fine-focus sealed tube'
_diffrn_radiation_type MoK\a
_diffrn_radiation_wavelength 0.71073
_diffrn_reflns_av_R_equivalents 0.0956
_diffrn_reflns_av_sigmaI/netI 0.0984
_diffrn_reflns_limit_h_max 16
_diffrn_reflns_limit_h_min -12
_diffrn_reflns_limit_k_max 28
_diffrn_reflns_limit_k_min -30
_diffrn_reflns_limit_l_max 24
_diffrn_reflns_limit_l_min -24
_diffrn_reflns_number 56302
_diffrn_reflns_theta_full 27.56
_diffrn_reflns_theta_max 27.56
_diffrn_reflns_theta_min 2.57
_exptl_absorpt_coefficient_mu 3.707
_exptl_absorpt_correction_T_max 0.692
_exptl_absorpt_correction_T_min 0.518
_exptl_absorpt_correction_type empirical
_exptl_absorpt_process_details sadabs
_exptl_crystal_colour yellow
_exptl_crystal_density_diffrn 1.462
_exptl_crystal_description prism
_exptl_crystal_F_000 2488
_exptl_crystal_size_max 0.25
_exptl_crystal_size_mid 0.15
_exptl_crystal_size_min 0.10
_refine_diff_density_max 1.294
_refine_diff_density_min -1.590
_refine_diff_density_rms 0.227
_refine_ls_extinction_method none
_refine_ls_goodness_of_fit_ref 0.939
_refine_ls_hydrogen_treatment constr
_refine_ls_matrix_type full
_refine_ls_number_parameters 478
_refine_ls_number_reflns 12882
_refine_ls_number_restraints 0
_refine_ls_restrained_S_all 0.939
_refine_ls_R_factor_all 0.0709
_refine_ls_R_factor_gt 0.0433
_refine_ls_shift/su_max 0.000
_refine_ls_shift/su_mean 0.000
_refine_ls_structure_factor_coef Fsqd
_refine_ls_weighting_details 'calc w=1/[\s^2^(Fo^2^)+(0.0780P)^2^+0.0000P] where P=(Fo^2^+2Fc^2^)/3'
_refine_ls_weighting_scheme calc
_refine_ls_wR_factor_gt 0.1248
_refine_ls_wR_factor_ref 0.1410
_reflns_number_gt 7741
_reflns_number_total 12882
_reflns_threshold_expression >2sigma(I)
_cod_data_source_file ja904061w_si_002_09.cif
_cod_data_source_block 10
_cod_database_code 4105287

loop_
_symmetry_equiv_pos_as_xyz
'x, y, z'
'-x+1/2, y+1/2, -z+1/2'
'-x, -y, -z'
'x-1/2, -y-1/2, z-1/2'

loop_
_atom_site_label
_atom_site_type_symbol
_atom_site_fract_x
_atom_site_fract_y
_atom_site_fract_z
_atom_site_U_iso_or_equiv
_atom_site_adp_type
_atom_site_occupancy
_atom_site_symmetry_multiplicity
_atom_site_calc_flag
_atom_site_refinement_flags
Pd1 Pd 0.74093(3) 0.147147(16) 0.33192(2) 0.01393(10) Uani 1 1 d .
Zn1 Zn 0.54696(5) 0.15779(3) 0.32470(4) 0.02567(17) Uani 1 1 d .
Zn2 Zn 0.79530(6) 0.20077(3) 0.43946(4) 0.02492(17) Uani 1 1 d .
Zn3 Zn 0.74709(6) 0.04544(3) 0.30113(4) 0.02489(17) Uani 1 1 d .
Zn4 Zn 0.87442(6) 0.18511(3) 0.25603(4) 0.02669(18) Uani 1 1 d .
Zn5 Zn 0.67536(6) 0.13864(3) 0.20980(4) 0.02627(17) Uani 1 1 d .
Zn6 Zn 0.91049(6) 0.10788(3) 0.37451(4) 0.02610(17) Uani 1 1 d .
Zn7 Zn 0.68442(6) 0.09429(3) 0.43246(4) 0.02627(18) Uani 1 1 d .
Zn8 Zn 0.70244(6) 0.24729(3) 0.31129(4) 0.02771(18) Uani 1 1 d .
C1 C 0.3787(5) 0.1218(3) 0.3115(4) 0.0285(14) Uani 1 1 d .
C2 C 0.3923(4) 0.1518(3) 0.3775(3) 0.0254(14) Uani 1 1 d .
C3 C 0.4086(5) 0.2110(3) 0.3611(4) 0.0291(15) Uani 1 1 d .
C4 C 0.4060(5) 0.2169(3) 0.2865(4) 0.0322(16) Uani 1 1 d .
C5 C 0.3881(5) 0.1623(3) 0.2560(3) 0.0321(16) Uani 1 1 d .
C6 C 0.3488(6) 0.0594(3) 0.3039(5) 0.046(2) Uani 1 1 d .
H6A H 0.2713 0.0558 0.2993 0.069 Uiso 1 1 calc R
H6B H 0.3763 0.0383 0.3458 0.069 Uiso 1 1 calc R
H6C H 0.3795 0.0436 0.2619 0.069 Uiso 1 1 calc R
C7 C 0.3793(6) 0.1265(3) 0.4492(4) 0.0411(18) Uani 1 1 d .
H7A H 0.3044 0.1284 0.4602 0.062 Uiso 1 1 calc R
H7B H 0.4225 0.1480 0.4847 0.062 Uiso 1 1 calc R
H7C H 0.4024 0.0864 0.4496 0.062 Uiso 1 1 calc R
C8 C 0.4197(6) 0.2584(3) 0.4140(4) 0.050(2) Uani 1 1 d .
H8A H 0.3496 0.2748 0.4212 0.075 Uiso 1 1 calc R
H8B H 0.4663 0.2881 0.3966 0.075 Uiso 1 1 calc R
H8C H 0.4504 0.2433 0.4588 0.075 Uiso 1 1 calc R
C9 C 0.4133(6) 0.2708(4) 0.2459(5) 0.059(3) Uani 1 1 d .
H9A H 0.3421 0.2869 0.2368 0.089 Uiso 1 1 calc R
H9B H 0.4448 0.2629 0.2010 0.089 Uiso 1 1 calc R
H9C H 0.4580 0.2982 0.2732 0.089 Uiso 1 1 calc R
C10 C 0.3676(6) 0.1521(5) 0.1796(4) 0.065(3) Uani 1 1 d .
H10A H 0.2919 0.1577 0.1668 0.097 Uiso 1 1 calc R
H10B H 0.3879 0.1129 0.1683 0.097 Uiso 1 1 calc R
H10C H 0.4094 0.1791 0.1531 0.097 Uiso 1 1 calc R
C11 C 0.7574(5) 0.2228(3) 0.5533(3) 0.0299(15) Uani 1 1 d .
C12 C 0.7666(5) 0.2742(3) 0.5146(3) 0.0285(15) Uani 1 1 d .
C13 C 0.8731(5) 0.2779(3) 0.4930(3) 0.0301(15) Uani 1 1 d .
C14 C 0.9280(5) 0.2284(3) 0.5183(3) 0.0280(14) Uani 1 1 d .
C15 C 0.8572(5) 0.1940(3) 0.5552(3) 0.0263(14) Uani 1 1 d .
C16 C 0.6593(6) 0.2044(3) 0.5886(4) 0.0460(19) Uani 1 1 d .
H16A H 0.6619 0.2193 0.6369 0.069 Uiso 1 1 calc R
H16B H 0.6559 0.1626 0.5897 0.069 Uiso 1 1 calc R
H16C H 0.5962 0.2194 0.5621 0.069 Uiso 1 1 calc R
C17 C 0.6825(6) 0.3200(3) 0.5050(4) 0.0449(19) Uani 1 1 d .
H17A H 0.6882 0.3464 0.5452 0.067 Uiso 1 1 calc R
H17B H 0.6121 0.3022 0.5021 0.067 Uiso 1 1 calc R
H17C H 0.6928 0.3412 0.4614 0.067 Uiso 1 1 calc R
C18 C 0.9199(6) 0.3281(3) 0.4568(4) 0.0451(19) Uani 1 1 d .
H18A H 0.9485 0.3554 0.4922 0.068 Uiso 1 1 calc R
H18B H 0.8646 0.3468 0.4264 0.068 Uiso 1 1 calc R
H18C H 0.9771 0.3150 0.4280 0.068 Uiso 1 1 calc R
C19 C 1.0439(5) 0.2174(3) 0.5132(4) 0.045(2) Uani 1 1 d .
H19A H 1.0835 0.2342 0.5541 0.068 Uiso 1 1 calc R
H19B H 1.0677 0.2348 0.4699 0.068 Uiso 1 1 calc R
H19C H 1.0567 0.1761 0.5122 0.068 Uiso 1 1 calc R
C20 C 0.8845(6) 0.1395(3) 0.5915(4) 0.0407(18) Uani 1 1 d .
H20A H 0.9080 0.1472 0.6407 0.061 Uiso 1 1 calc R
H20B H 0.9418 0.1205 0.5677 0.061 Uiso 1 1 calc R
H20C H 0.8219 0.1146 0.5901 0.061 Uiso 1 1 calc R
C21 C 0.7797(5) -0.0470(2) 0.3376(3) 0.0247(13) Uani 1 1 d .
C22 C 0.8421(5) -0.0351(2) 0.2796(3) 0.0239(13) Uani 1 1 d .
C23 C 0.7725(5) -0.0228(2) 0.2199(3) 0.0259(14) Uani 1 1 d .
C24 C 0.6673(5) -0.0281(2) 0.2405(3) 0.0257(14) Uani 1 1 d .
C25 C 0.6713(5) -0.0427(2) 0.3140(3) 0.0262(14) Uani 1 1 d .
C26 C 0.8208(6) -0.0639(3) 0.4106(3) 0.0359(17) Uani 1 1 d .
H26A H 0.8273 -0.1056 0.4134 0.054 Uiso 1 1 calc R
H26B H 0.7713 -0.0506 0.4450 0.054 Uiso 1 1 calc R
H26C H 0.8906 -0.0464 0.4211 0.054 Uiso 1 1 calc R
C27 C 0.9608(5) -0.0396(3) 0.2802(4) 0.0342(16) Uani 1 1 d .
H27A H 0.9808 -0.0790 0.2696 0.051 Uiso 1 1 calc R
H27B H 0.9918 -0.0288 0.3269 0.051 Uiso 1 1 calc R
H27C H 0.9873 -0.0138 0.2445 0.051 Uiso 1 1 calc R
C28 C 0.8034(6) -0.0130(3) 0.1469(4) 0.0396(18) Uani 1 1 d .
H28A H 0.8089 -0.0498 0.1227 0.059 Uiso 1 1 calc R
H28B H 0.8723 0.0066 0.1481 0.059 Uiso 1 1 calc R
H28C H 0.7496 0.0108 0.1217 0.059 Uiso 1 1 calc R
C29 C 0.5689(6) -0.0248(3) 0.1930(4) 0.0400(18) Uani 1 1 d .
H29A H 0.5518 -0.0629 0.1740 0.060 Uiso 1 1 calc R
H29B H 0.5805 0.0016 0.1541 0.060 Uiso 1 1 calc R
H29C H 0.5099 -0.0110 0.2197 0.060 Uiso 1 1 calc R
C30 C 0.5778(5) -0.0550(3) 0.3587(4) 0.0365(17) Uani 1 1 d .
H30A H 0.5605 -0.0959 0.3560 0.055 Uiso 1 1 calc R
H30B H 0.5162 -0.0326 0.3410 0.055 Uiso 1 1 calc R
H30C H 0.5965 -0.0446 0.4078 0.055 Uiso 1 1 calc R
C31 C 0.9146(5) 0.2408(3) 0.1626(3) 0.0300(15) Uani 1 1 d .
C32 C 0.9774(5) 0.2591(3) 0.2253(4) 0.0328(16) Uani 1 1 d .
C33 C 1.0444(5) 0.2127(3) 0.2479(4) 0.0331(16) Uani 1 1 d .
C34 C 1.0235(5) 0.1662(3) 0.1990(4) 0.0345(16) Uani 1 1 d .
C35 C 0.9435(5) 0.1836(3) 0.1463(4) 0.0294(15) Uani 1 1 d .
C36 C 0.8354(6) 0.2774(3) 0.1204(4) 0.048(2) Uani 1 1 d .
H36A H 0.8712 0.2972 0.0830 0.072 Uiso 1 1 calc R
H36B H 0.8048 0.3057 0.1515 0.072 Uiso 1 1 calc R
H36C H 0.7786 0.2531 0.0993 0.072 Uiso 1 1 calc R
C37 C 0.9804(6) 0.3176(3) 0.2568(4) 0.0442(19) Uani 1 1 d .
H37A H 1.0325 0.3410 0.2336 0.066 Uiso 1 1 calc R
H37B H 1.0006 0.3149 0.3073 0.066 Uiso 1 1 calc R
H37C H 0.9100 0.3353 0.2502 0.066 Uiso 1 1 calc R
C38 C 1.1272(5) 0.2151(4) 0.3076(4) 0.048(2) Uani 1 1 d .
H38A H 1.1944 0.2286 0.2901 0.072 Uiso 1 1 calc R
H38B H 1.1373 0.1768 0.3280 0.072 Uiso 1 1 calc R
H38C H 1.1043 0.2414 0.3438 0.072 Uiso 1 1 calc R
C39 C 1.0804(6) 0.1091(3) 0.2003(5) 0.049(2) Uani 1 1 d .
H39A H 1.1433 0.1117 0.1726 0.073 Uiso 1 1 calc R
H39B H 1.0325 0.0796 0.1801 0.073 Uiso 1 1 calc R
H39C H 1.1023 0.0991 0.2492 0.073 Uiso 1 1 calc R
C40 C 0.9045(6) 0.1493(3) 0.0834(4) 0.0461(19) Uani 1 1 d .
H40A H 0.9482 0.1576 0.0437 0.069 Uiso 1 1 calc R
H40B H 0.8304 0.1594 0.0706 0.069 Uiso 1 1 calc R
H40C H 0.9092 0.1085 0.0948 0.069 Uiso 1 1 calc R
C41 C 1.0478(5) 0.0749(3) 0.4075(4) 0.0397(17) Uani 1 1 d .
H41A H 1.1030 0.0879 0.3770 0.059 Uiso 1 1 calc R
H41B H 1.0433 0.0330 0.4059 0.059 Uiso 1 1 calc R
H41C H 1.0657 0.0873 0.4561 0.059 Uiso 1 1 calc R
C42 C 0.6751(6) 0.3282(3) 0.2950(4) 0.0400(18) Uani 1 1 d .
H42A H 0.7427 0.3486 0.2925 0.060 Uiso 1 1 calc R
H42B H 0.6362 0.3438 0.3339 0.060 Uiso 1 1 calc R
H42C H 0.6326 0.3331 0.2505 0.060 Uiso 1 1 calc R
C43 C 0.6255(6) 0.1307(3) 0.1124(3) 0.0385(17) Uani 1 1 d .
H43A H 0.6061 0.1684 0.0930 0.058 Uiso 1 1 calc R
H43B H 0.5632 0.1056 0.1091 0.058 Uiso 1 1 calc R
H43C H 0.6819 0.1141 0.0855 0.058 Uiso 1 1 calc R
C44 C 0.6427(6) 0.0503(3) 0.5143(4) 0.0380(17) Uani 1 1 d .
H44A H 0.5661 0.0543 0.5190 0.057 Uiso 1 1 calc R
H44B H 0.6811 0.0647 0.5571 0.057 Uiso 1 1 calc R
H44C H 0.6601 0.0099 0.5078 0.057 Uiso 1 1 calc R

loop_
_atom_site_aniso_label
_atom_site_aniso_U_11
_atom_site_aniso_U_22
_atom_site_aniso_U_33
_atom_site_aniso_U_23
_atom_site_aniso_U_13
_atom_site_aniso_U_12
Pd1 0.0145(2) 0.0116(2) 0.0157(2) 0.00106(16) 0.00180(16) 0.00048(16)
Zn1 0.0154(4) 0.0341(4) 0.0276(4) 0.0048(3) 0.0028(3) 0.0020(3)
Zn2 0.0301(4) 0.0221(4) 0.0221(4) -0.0063(3) -0.0022(3) 0.0010(3)
Zn3 0.0347(4) 0.0128(3) 0.0268(4) -0.0017(3) -0.0011(3) 0.0021(3)
Zn4 0.0203(4) 0.0299(4) 0.0308(4) 0.0093(3) 0.0090(3) -0.0015(3)
Zn5 0.0294(4) 0.0312(4) 0.0178(4) 0.0006(3) -0.0022(3) 0.0010(3)
Zn6 0.0203(4) 0.0284(4) 0.0291(4) 0.0008(3) -0.0032(3) 0.0067(3)
Zn7 0.0315(4) 0.0250(4) 0.0231(4) 0.0064(3) 0.0084(3) -0.0024(3)
Zn8 0.0328(4) 0.0131(3) 0.0371(5) 0.0037(3) 0.0010(3) 0.0037(3)
C1 0.013(3) 0.036(4) 0.037(4) 0.000(3) 0.004(3) 0.000(3)
C2 0.016(3) 0.033(4) 0.028(3) 0.007(3) 0.007(2) 0.004(3)
C3 0.018(3) 0.031(4) 0.039(4) 0.003(3) 0.000(3) 0.006(3)
C4 0.014(3) 0.039(4) 0.044(4) 0.019(3) 0.000(3) 0.002(3)
C5 0.015(3) 0.060(5) 0.022(3) 0.004(3) 0.001(3) 0.002(3)
C6 0.032(4) 0.034(4) 0.072(6) -0.010(4) 0.001(4) -0.001(3)
C7 0.036(4) 0.056(5) 0.033(4) 0.013(3) 0.012(3) 0.002(3)
C8 0.046(5) 0.041(4) 0.064(6) -0.011(4) 0.014(4) 0.011(4)
C9 0.034(4) 0.061(5) 0.082(7) 0.045(5) -0.005(4) 0.000(4)
C10 0.034(5) 0.124(9) 0.035(5) 0.001(5) -0.003(4) -0.002(5)
C11 0.036(4) 0.033(4) 0.020(3) -0.011(3) 0.005(3) 0.002(3)
C12 0.035(4) 0.025(3) 0.025(3) -0.012(3) -0.005(3) 0.007(3)
C13 0.037(4) 0.027(3) 0.026(4) -0.011(3) -0.004(3) -0.002(3)
C14 0.022(3) 0.034(4) 0.027(4) -0.011(3) -0.008(3) 0.007(3)
C15 0.029(4) 0.030(3) 0.019(3) -0.008(3) -0.002(3) 0.006(3)
C16 0.046(5) 0.054(5) 0.039(5) -0.013(4) 0.016(4) 0.004(4)
C17 0.052(5) 0.033(4) 0.049(5) -0.013(3) -0.003(4) 0.015(3)
C18 0.058(5) 0.036(4) 0.040(5) -0.006(3) -0.008(4) -0.010(4)
C19 0.030(4) 0.051(5) 0.054(5) -0.022(4) -0.006(3) 0.004(3)
C20 0.060(5) 0.033(4) 0.028(4) -0.005(3) -0.011(3) 0.011(3)
C21 0.031(3) 0.011(3) 0.032(4) 0.003(2) -0.001(3) 0.005(2)
C22 0.031(4) 0.009(3) 0.033(4) -0.003(2) 0.008(3) 0.003(2)
C23 0.035(4) 0.014(3) 0.029(4) -0.005(2) 0.005(3) 0.000(3)
C24 0.031(4) 0.015(3) 0.030(4) -0.003(2) -0.003(3) 0.001(2)
C25 0.035(4) 0.010(3) 0.034(4) 0.001(2) 0.003(3) 0.000(2)
C26 0.052(5) 0.026(4) 0.028(4) 0.007(3) 0.000(3) 0.009(3)
C27 0.033(4) 0.023(3) 0.047(5) -0.002(3) 0.005(3) 0.004(3)
C28 0.062(5) 0.025(4) 0.032(4) -0.002(3) 0.005(3) -0.002(3)
C29 0.043(4) 0.034(4) 0.041(4) -0.003(3) -0.012(3) -0.002(3)
C30 0.038(4) 0.023(3) 0.050(5) 0.001(3) 0.016(3) -0.001(3)
C31 0.026(4) 0.034(4) 0.031(4) 0.015(3) 0.012(3) -0.003(3)
C32 0.027(4) 0.033(4) 0.040(4) 0.004(3) 0.015(3) -0.008(3)
C33 0.020(3) 0.040(4) 0.040(4) 0.011(3) 0.010(3) -0.007(3)
C34 0.023(3) 0.031(4) 0.051(5) 0.006(3) 0.020(3) -0.002(3)
C35 0.025(3) 0.028(3) 0.036(4) 0.007(3) 0.015(3) -0.005(3)
C36 0.056(5) 0.052(5) 0.036(4) 0.025(4) 0.005(4) 0.002(4)
C37 0.046(5) 0.032(4) 0.056(5) -0.004(3) 0.013(4) -0.013(3)
C38 0.022(4) 0.067(6) 0.054(5) 0.006(4) -0.002(3) -0.005(4)
C39 0.039(5) 0.033(4) 0.076(6) 0.004(4) 0.023(4) 0.005(3)
C40 0.051(5) 0.051(5) 0.038(4) -0.004(4) 0.013(4) -0.016(4)
C41 0.031(4) 0.043(4) 0.044(4) -0.004(3) -0.011(3) 0.010(3)
C42 0.041(4) 0.019(3) 0.061(5) 0.006(3) 0.006(4) 0.008(3)
C43 0.037(4) 0.054(5) 0.024(4) -0.001(3) -0.001(3) 0.005(3)
C44 0.049(5) 0.033(4) 0.033(4) 0.011(3) 0.009(3) -0.006(3)

loop_
_atom_type_symbol
_atom_type_description
_atom_type_scat_dispersion_real
_atom_type_scat_dispersion_imag
_atom_type_scat_source
C C 0.0033 0.0016 'International Tables Vol C Tables 4.2.6.8 and 6.1.1.4'
H H 0.0000 0.0000 'International Tables Vol C Tables 4.2.6.8 and 6.1.1.4'
Zn Zn 0.2839 1.4301 'International Tables Vol C Tables 4.2.6.8 and 6.1.1.4'
Ga Ga 0.2307 1.6083 'International Tables Vol C Tables 4.2.6.8 and 6.1.1.4'
Pd Pd -0.9988 1.0072 'International Tables Vol C Tables 4.2.6.8 and 6.1.1.4'

loop_
_geom_angle_atom_site_label_1
_geom_angle_atom_site_label_2
_geom_angle_atom_site_label_3
_geom_angle
Zn7 Pd1 Zn8 123.86(3)
Zn7 Pd1 Zn6 80.70(3)
Zn8 Pd1 Zn6 125.87(3)
Zn7 Pd1 Zn5 127.89(3)
Zn8 Pd1 Zn5 82.56(3)
Zn6 Pd1 Zn5 122.19(3)
Zn7 Pd1 Zn4 153.67(3)
Zn8 Pd1 Zn4 72.06(3)
Zn6 Pd1 Zn4 73.11(3)
Zn5 Pd1 Zn4 70.95(3)
Zn7 Pd1 Zn3 73.00(3)
Zn8 Pd1 Zn3 155.43(3)
Zn6 Pd1 Zn3 70.86(3)
Zn5 Pd1 Zn3 72.90(3)
Zn4 Pd1 Zn3 100.29(3)
Zn7 Pd1 Zn1 75.90(3)
Zn8 Pd1 Zn1 72.72(3)
Zn6 Pd1 Zn1 156.13(3)
Zn5 Pd1 Zn1 70.89(3)
Zn4 Pd1 Zn1 130.43(3)
Zn3 Pd1 Zn1 97.51(3)
Zn7 Pd1 Zn2 71.65(3)
Zn8 Pd1 Zn2 71.60(3)
Zn6 Pd1 Zn2 73.67(3)
Zn5 Pd1 Zn2 154.03(3)
Zn4 Pd1 Zn2 97.86(3)
Zn3 Pd1 Zn2 132.96(3)
Zn1 Pd1 Zn2 102.85(3)
C2 Zn1 C1 37.0(2)
C2 Zn1 C3 36.9(2)
C1 Zn1 C3 60.8(2)
C2 Zn1 C5 60.8(2)
C1 Zn1 C5 36.1(2)
C3 Zn1 C5 59.8(2)
C2 Zn1 C4 60.7(2)
C1 Zn1 C4 59.9(2)
C3 Zn1 C4 35.8(2)
C5 Zn1 C4 35.3(3)
C2 Zn1 Pd1 148.91(16)
C1 Zn1 Pd1 152.31(17)
C3 Zn1 Pd1 144.62(17)
C5 Zn1 Pd1 149.09(16)
C4 Zn1 Pd1 144.70(16)
C2 Zn1 Zn5 152.25(17)
C1 Zn1 Zn5 115.34(17)
C3 Zn1 Zn5 143.37(17)
C5 Zn1 Zn5 95.06(16)
C4 Zn1 Zn5 108.34(17)
Pd1 Zn1 Zn5 54.05(2)
C2 Zn1 Zn8 134.05(17)
C1 Zn1 Zn8 152.73(17)
C3 Zn1 Zn8 99.62(16)
C5 Zn1 Zn8 118.96(18)
C4 Zn1 Zn8 93.02(16)
Pd1 Zn1 Zn8 53.06(2)
Zn5 Zn1 Zn8 67.91(3)
C2 Zn1 Zn7 98.43(16)
C1 Zn1 Zn7 112.85(17)
C3 Zn1 Zn7 118.99(17)
C5 Zn1 Zn7 148.12(18)
C4 Zn1 Zn7 154.83(18)
Pd1 Zn1 Zn7 51.49(2)
Zn5 Zn1 Zn7 96.55(3)
Zn8 Zn1 Zn7 92.92(3)
C13 Zn2 C14 36.4(2)
C13 Zn2 C12 36.7(2)
C14 Zn2 C12 60.7(2)
C13 Zn2 C15 60.7(2)
C14 Zn2 C15 36.1(2)
C12 Zn2 C15 60.6(2)
C13 Zn2 C11 60.6(2)
C14 Zn2 C11 60.2(2)
C12 Zn2 C11 36.1(2)
C15 Zn2 C11 36.2(2)
C13 Zn2 Pd1 150.55(17)
C14 Zn2 Pd1 148.28(16)
C12 Zn2 Pd1 149.18(16)
C15 Zn2 Pd1 145.40(16)
C11 Zn2 Pd1 146.26(17)
C13 Zn2 Zn8 102.98(17)
C14 Zn2 Zn8 134.65(18)
C12 Zn2 Zn8 100.07(16)
C15 Zn2 Zn8 160.52(15)
C11 Zn2 Zn8 128.23(17)
Pd1 Zn2 Zn8 53.53(2)
C13 Zn2 Zn7 155.95(17)
C14 Zn2 Zn7 128.20(17)
C12 Zn2 Zn7 126.29(18)
C15 Zn2 Zn7 97.05(16)
C11 Zn2 Zn7 96.35(17)
Pd1 Zn2 Zn7 53.49(2)
Zn8 Zn2 Zn7 96.75(3)
C13 Zn2 Zn6 124.57(17)
C14 Zn2 Zn6 97.15(15)
C12 Zn2 Zn6 157.81(16)
C15 Zn2 Zn6 101.76(15)
C11 Zn2 Zn6 134.32(17)
Pd1 Zn2 Zn6 52.58(2)
Zn8 Zn2 Zn6 96.43(3)
Zn7 Zn2 Zn6 65.62(3)
C23 Zn3 C24 36.4(2)
C23 Zn3 C22 36.5(2)
C24 Zn3 C22 60.4(2)
C23 Zn3 C25 60.9(2)
C24 Zn3 C25 36.6(2)
C22 Zn3 C25 60.2(2)
C23 Zn3 C21 60.7(2)
C24 Zn3 C21 60.5(2)
C22 Zn3 C21 36.1(2)
C25 Zn3 C21 35.9(2)
C23 Zn3 Pd1 149.02(16)
C24 Zn3 Pd1 146.73(16)
C22 Zn3 Pd1 150.18(16)
C25 Zn3 Pd1 145.90(16)
C21 Zn3 Pd1 147.96(16)
C23 Zn3 Zn6 125.01(16)
C24 Zn3 Zn6 158.41(16)
C22 Zn3 Zn6 97.99(16)
C25 Zn3 Zn6 135.15(16)
C21 Zn3 Zn6 102.99(16)
Pd1 Zn3 Zn6 54.09(2)
C23 Zn3 Zn7 157.72(16)
C24 Zn3 Zn7 126.84(17)
C22 Zn3 Zn7 130.75(16)
C25 Zn3 Zn7 97.24(16)
C21 Zn3 Zn7 99.45(16)
Pd1 Zn3 Zn7 52.97(2)
Zn6 Zn3 Zn7 66.40(3)
C23 Zn3 Zn5 100.06(16)
C24 Zn3 Zn5 98.79(16)
C22 Zn3 Zn5 131.47(16)
C25 Zn3 Zn5 128.56(16)
C21 Zn3 Zn5 158.68(16)
Pd1 Zn3 Zn5 53.12(2)
Zn6 Zn3 Zn5 95.71(3)
Zn7 Zn3 Zn5 97.34(3)
C33 Zn4 C32 36.8(2)
C33 Zn4 C34 37.2(3)
C32 Zn4 C34 61.3(2)
C33 Zn4 C31 61.8(2)
C32 Zn4 C31 37.3(2)
C34 Zn4 C31 60.7(2)
C33 Zn4 C35 62.0(2)
C32 Zn4 C35 61.6(2)
C34 Zn4 C35 36.6(2)
C31 Zn4 C35 36.2(2)
C33 Zn4 Pd1 146.61(18)
C32 Zn4 Pd1 148.82(17)
C34 Zn4 Pd1 146.05(17)
C31 Zn4 Pd1 149.02(16)
C35 Zn4 Pd1 146.81(16)
C33 Zn4 Zn5 156.92(19)
C32 Zn4 Zn5 136.63(18)
C34 Zn4 Zn5 121.52(19)
C31 Zn4 Zn5 102.24(17)
C35 Zn4 Zn5 95.15(17)
Pd1 Zn4 Zn5 54.14(2)
C33 Zn4 Zn8 128.66(19)
C32 Zn4 Zn8 99.52(17)
C34 Zn4 Zn8 160.36(17)
C31 Zn4 Zn8 101.75(16)
C35 Zn4 Zn8 132.40(17)
Pd1 Zn4 Zn8 53.50(2)
Zn5 Zn4 Zn8 68.33(3)
C33 Zn4 Zn6 97.20(17)
C32 Zn4 Zn6 127.66(18)
C34 Zn4 Zn6 98.81(18)
C31 Zn4 Zn6 157.94(16)
C35 Zn4 Zn6 129.91(16)
Pd1 Zn4 Zn6 53.04(2)
Zn5 Zn4 Zn6 95.58(3)
Zn8 Zn4 Zn6 96.83(3)
C43 Zn5 Pd1 178.8(2)
C43 Zn5 Zn4 124.6(2)
Pd1 Zn5 Zn4 54.91(2)
C43 Zn5 Zn1 125.9(2)
Pd1 Zn5 Zn1 55.06(2)
Zn4 Zn5 Zn1 103.77(3)
C43 Zn5 Zn3 125.1(2)
Pd1 Zn5 Zn3 53.98(2)
Zn4 Zn5 Zn3 82.13(3)
Zn1 Zn5 Zn3 80.20(3)
C41 Zn6 Pd1 178.8(2)
C41 Zn6 Zn3 123.9(2)
Pd1 Zn6 Zn3 55.06(2)
C41 Zn6 Zn4 125.9(2)
Pd1 Zn6 Zn4 53.85(2)
Zn3 Zn6 Zn4 82.11(3)
C41 Zn6 Zn2 127.4(2)
Pd1 Zn6 Zn2 53.76(2)
Zn3 Zn6 Zn2 103.04(3)
Zn4 Zn6 Zn2 78.82(3)
C41 Zn6 Zn7 130.7(2)
Pd1 Zn6 Zn7 49.59(2)
Zn3 Zn6 Zn7 57.89(2)
Zn4 Zn6 Zn7 103.40(3)
Zn2 Zn6 Zn7 56.09(2)
C44 Zn7 Pd1 178.3(2)
C44 Zn7 Zn2 125.0(2)
Pd1 Zn7 Zn2 54.86(2)
C44 Zn7 Zn3 125.1(2)
Pd1 Zn7 Zn3 54.04(2)
Zn2 Zn7 Zn3 103.06(3)
C44 Zn7 Zn1 129.0(2)
Pd1 Zn7 Zn1 52.62(2)
Zn2 Zn7 Zn1 82.05(3)
Zn3 Zn7 Zn1 77.49(3)
C44 Zn7 Zn6 128.6(2)
Pd1 Zn7 Zn6 49.71(2)
Zn2 Zn7 Zn6 58.29(2)
Zn3 Zn7 Zn6 55.71(2)
Zn1 Zn7 Zn6 102.21(3)
C42 Zn8 Pd1 178.6(2)
C42 Zn8 Zn2 124.5(2)
Pd1 Zn8 Zn2 54.87(2)
C42 Zn8 Zn4 124.5(2)
Pd1 Zn8 Zn4 54.44(2)
Zn2 Zn8 Zn4 80.66(3)
C42 Zn8 Zn1 127.1(2)
Pd1 Zn8 Zn1 54.22(2)
Zn2 Zn8 Zn1 83.98(3)
Zn4 Zn8 Zn1 101.40(3)
C5 C1 C2 108.0(6)
C5 C1 C6 127.0(6)
C2 C1 C6 124.8(6)
C5 C1 Zn1 73.7(4)
C2 C1 Zn1 70.3(3)
C6 C1 Zn1 126.3(4)
C3 C2 C1 107.1(5)
C3 C2 C7 126.9(6)
C1 C2 C7 125.7(6)
C3 C2 Zn1 72.8(3)
C1 C2 Zn1 72.8(3)
C7 C2 Zn1 124.9(4)
C4 C3 C2 108.3(6)
C4 C3 C8 126.4(6)
C2 C3 C8 125.2(6)
C4 C3 Zn1 73.9(4)
C2 C3 Zn1 70.3(3)
C8 C3 Zn1 124.3(5)
C5 C4 C3 108.4(6)
C5 C4 C9 124.6(7)
C3 C4 C9 126.9(7)
C5 C4 Zn1 72.2(4)
C3 C4 Zn1 70.2(3)
C9 C4 Zn1 126.5(5)
C4 C5 C1 108.3(6)
C4 C5 C10 124.2(7)
C1 C5 C10 126.9(7)
C4 C5 Zn1 72.5(4)
C1 C5 Zn1 70.3(3)
C10 C5 Zn1 129.6(5)
C12 C11 C15 108.2(6)
C12 C11 C16 124.7(6)
C15 C11 C16 127.0(6)
C12 C11 Zn2 71.0(4)
C15 C11 Zn2 71.6(3)
C16 C11 Zn2 125.2(5)
C11 C12 C13 107.9(6)
C11 C12 C17 125.8(6)
C13 C12 C17 126.0(6)
C11 C12 Zn2 72.9(3)
C13 C12 Zn2 71.2(3)
C17 C12 Zn2 126.6(5)
C14 C13 C12 107.6(6)
C14 C13 C18 126.7(6)
C12 C13 C18 125.4(6)
C14 C13 Zn2 72.2(4)
C12 C13 Zn2 72.1(3)
C18 C13 Zn2 126.1(5)
C13 C14 C15 108.7(5)
C13 C14 C19 125.4(7)
C15 C14 C19 125.6(6)
C13 C14 Zn2 71.5(3)
C15 C14 Zn2 72.7(4)
C19 C14 Zn2 126.4(4)
C14 C15 C11 107.5(6)
C14 C15 C20 125.7(6)
C11 C15 C20 126.8(6)
C14 C15 Zn2 71.1(4)
C11 C15 Zn2 72.2(3)
C20 C15 Zn2 124.2(4)
C25 C21 C22 108.0(5)
C25 C21 C26 125.7(6)
C22 C21 C26 126.2(6)
C25 C21 Zn3 71.7(3)
C22 C21 Zn3 71.3(3)
C26 C21 Zn3 124.7(4)
C21 C22 C23 108.3(5)
C21 C22 C27 125.5(6)
C23 C22 C27 126.0(6)
C21 C22 Zn3 72.6(3)
C23 C22 Zn3 70.8(3)
C27 C22 Zn3 126.3(4)
C24 C23 C22 107.9(6)
C24 C23 C28 125.3(6)
C22 C23 C28 126.5(6)
C24 C23 Zn3 72.4(3)
C22 C23 Zn3 72.7(3)
C28 C23 Zn3 125.9(4)
C23 C24 C25 108.1(5)
C23 C24 C29 126.1(6)
C25 C24 C29 125.6(6)
C23 C24 Zn3 71.3(3)
C25 C24 Zn3 72.5(3)
C29 C24 Zn3 126.5(4)
C21 C25 C24 107.6(5)
C21 C25 C30 125.2(6)
C24 C25 C30 127.1(6)
C21 C25 Zn3 72.3(3)
C24 C25 Zn3 70.9(3)
C30 C25 Zn3 124.9(4)
C35 C31 C32 108.7(6)
C35 C31 C36 125.9(7)
C32 C31 C36 125.4(6)
C35 C31 Zn4 72.9(3)
C32 C31 Zn4 70.6(3)
C36 C31 Zn4 124.5(4)
C33 C32 C31 107.8(6)
C33 C32 C37 125.2(7)
C31 C32 C37 126.7(6)
C33 C32 Zn4 71.3(4)
C31 C32 Zn4 72.1(3)
C37 C32 Zn4 126.8(5)
C32 C33 C34 107.3(6)
C32 C33 C38 125.1(7)
C34 C33 C38 127.4(7)
C32 C33 Zn4 71.9(4)
C34 C33 Zn4 72.0(3)
C38 C33 Zn4 125.7(5)
C35 C34 C33 109.2(6)
C35 C34 C39 125.0(7)
C33 C34 C39 125.8(7)
C35 C34 Zn4 73.1(4)
C33 C34 Zn4 70.7(4)
C39 C34 Zn4 124.6(5)
C31 C35 C34 107.0(6)
C31 C35 C40 126.9(6)
C34 C35 C40 126.0(6)
C31 C35 Zn4 71.0(4)
C34 C35 Zn4 70.3(4)
C40 C35 Zn4 127.2(4)

loop_
_geom_bond_atom_site_label_1
_geom_bond_atom_site_label_2
_geom_bond_distance
Pd1 Zn7 2.4170(8)
Pd1 Zn8 2.4179(8)
Pd1 Zn6 2.4214(8)
Pd1 Zn5 2.4237(8)
Pd1 Zn4 2.4469(8)
Pd1 Zn3 2.4507(8)
Pd1 Zn1 2.4544(8)
Pd1 Zn2 2.4589(8)
Zn1 C2 2.250(6)
Zn1 C1 2.283(6)
Zn1 C3 2.284(6)
Zn1 C5 2.327(6)
Zn1 C4 2.332(6)
Zn1 Zn5 2.8292(10)
Zn1 Zn8 2.8888(10)
Zn1 Zn7 2.9958(10)
Zn2 C13 2.263(6)
Zn2 C14 2.273(6)
Zn2 C12 2.275(6)
Zn2 C15 2.294(6)
Zn2 C11 2.301(6)
Zn2 Zn8 2.8531(10)
Zn2 Zn7 2.8542(10)
Zn2 Zn6 2.9258(10)
Zn3 C23 2.256(6)
Zn3 C24 2.270(6)
Zn3 C22 2.281(5)
Zn3 C25 2.291(6)
Zn3 C21 2.299(5)
Zn3 Zn6 2.8243(10)
Zn3 Zn7 2.8954(10)
Zn3 Zn5 2.8960(10)
Zn4 C33 2.252(6)
Zn4 C32 2.261(6)
Zn4 C34 2.269(6)
Zn4 C31 2.281(6)
Zn4 C35 2.306(6)
Zn4 Zn5 2.8266(10)
Zn4 Zn8 2.8615(10)
Zn4 Zn6 2.8996(10)
Zn5 C43 1.927(7)
Zn6 C41 1.964(6)
Zn6 Zn7 3.1325(10)
Zn7 C44 1.962(6)
Zn8 C42 1.945(6)
C1 C5 1.427(9)
C1 C2 1.438(9)
C1 C6 1.510(9)
C2 C3 1.436(9)
C2 C7 1.504(9)
C3 C4 1.421(9)
C3 C8 1.496(10)
C4 C5 1.413(10)
C4 C9 1.484(9)
C5 C10 1.478(10)
C11 C12 1.418(9)
C11 C15 1.426(9)
C11 C16 1.504(10)
C12 C13 1.429(9)
C12 C17 1.510(9)
C13 C14 1.417(9)
C13 C18 1.499(10)
C14 C15 1.417(9)
C14 C19 1.493(9)
C15 C20 1.481(9)
C21 C25 1.416(9)
C21 C22 1.418(9)
C21 C26 1.504(9)
C22 C23 1.421(9)
C22 C27 1.500(9)
C23 C24 1.412(9)
C23 C28 1.480(9)
C24 C25 1.434(9)
C24 C29 1.492(9)
C25 C30 1.520(9)
C31 C35 1.424(9)
C31 C32 1.454(10)
C31 C36 1.510(9)
C32 C33 1.426(9)
C32 C37 1.492(10)
C33 C34 1.444(10)
C33 C38 1.496(10)
C34 C35 1.437(10)
C34 C39 1.515(9)
C35 C40 1.498(10)
